data_7038192
loop_
_publ_author_name
'Hodgkinson, Roy'
'Del Grosso, Alessandro'
'Clarkson, Guy'
'Wills, Martin'

_publ_section_title
;
 Iron cyclopentadienone complexes derived from C2-symmetric
 bis-propargylic alcohols; preparation and applications to catalysis.
;
_journal_issue 9
_journal_name_full 'Dalton transactions (Cambridge, England : 2003)'
_journal_page_first 3992
_journal_page_last 4005
_journal_paper_doi 10.1039/c5dt04610f
_journal_volume 45
_journal_year 2016
_chemical_absolute_configuration rmad
_chemical_formula_moiety 'C59 H48 Fe N O7 P'
_chemical_formula_sum 'C59 H48 Fe N O7 P'
_chemical_formula_weight 969.80
_space_group_crystal_system monoclinic
_space_group_IT_number 4
_space_group_name_Hall 'P 2yb'
_space_group_name_H-M_alt 'P 1 21 1'
_symmetry_space_group_name_Hall 'P 2yb'
_symmetry_space_group_name_H-M 'P 1 21 1'
_atom_sites_solution_hydrogens geom
_atom_sites_solution_primary direct
_audit_creation_date 2015-09-08
_audit_creation_method
;
Olex2 1.2
(compiled 2015.01.26 svn.r3151 for OlexSys, GUI svn.r4998)
;
_audit_update_record
;
2015-11-03 deposited with the CCDC.
2016-01-27 downloaded from the CCDC.
;
_cell_angle_alpha 90
_cell_angle_beta 99.763(6)
_cell_angle_gamma 90
_cell_formula_units_Z 4
_cell_length_a 8.9958(5)
_cell_length_b 22.5355(9)
_cell_length_c 23.3422(15)
_cell_measurement_reflns_used 5386
_cell_measurement_temperature 150(2)
_cell_measurement_theta_max 76.6870
_cell_measurement_theta_min 3.8860
_cell_volume 4663.5(4)
_computing_cell_refinement
;
CrysAlisPro, Agilent Technologies,
Version 1.171.37.35 (release 13-08-2014 CrysAlis171 .NET)
(compiled Aug 13 2014,18:06:01)
;
_computing_data_collection
;
CrysAlisPro, Agilent Technologies,
Version 1.171.37.35 (release 13-08-2014 CrysAlis171 .NET)
(compiled Aug 13 2014,18:06:01)
;
_computing_data_reduction
;
CrysAlisPro, Agilent Technologies,
Version 1.171.37.35 (release 13-08-2014 CrysAlis171 .NET)
(compiled Aug 13 2014,18:06:01)
;
_computing_molecular_graphics 'Olex2 (Dolomanov et al., 2009)'
_computing_publication_material 'Olex2 (Dolomanov et al., 2009)'
_computing_structure_refinement 'ShelXL (Sheldrick, 2008)'
_computing_structure_solution 'ShelXT (Sheldrick, 2015)'
_diffrn_ambient_environment N~2~
_diffrn_ambient_temperature 150(2)
_diffrn_detector 'CCD plate'
_diffrn_detector_area_resol_mean 5.1417
_diffrn_detector_type Ruby
_diffrn_measured_fraction_theta_full 0.999
_diffrn_measured_fraction_theta_max 0.984
_diffrn_measurement_details
;
  1 omega  -49.00   14.00   1.0000   25.0000
omega____ theta____ kappa____ phi______ frames
    -      -41.7109   38.0000    0.0000 63

  2 omega  -72.00   38.00   1.0000   25.0000
omega____ theta____ kappa____ phi______ frames
    -      -41.7109   19.0000  120.0000 110

  3 omega -122.00   -1.00   1.0000   25.0000
omega____ theta____ kappa____ phi______ frames
    -      -41.7109  -19.0000  -60.0000 121

  4 omega   24.00   51.00   1.0000   25.0000
omega____ theta____ kappa____ phi______ frames
    -       41.7109   38.0000    0.0000 27

  5 omega   17.00   50.00   1.0000   25.0000
omega____ theta____ kappa____ phi______ frames
    -       41.7109   77.0000   30.0000 33

  6 omega   18.00   60.00   1.0000   25.0000
omega____ theta____ kappa____ phi______ frames
    -       41.7109 -125.0000 -150.0000 42

  7 omega   11.00   42.00   1.0000   25.0000
omega____ theta____ kappa____ phi______ frames
    -       41.7109   77.0000   90.0000 31

  8 omega   17.00   42.00   1.0000   25.0000
omega____ theta____ kappa____ phi______ frames
    -       41.7109   77.0000    0.0000 25

  9 omega   33.00   60.00   1.0000   25.0000
omega____ theta____ kappa____ phi______ frames
    -       41.7109   57.0000  -30.0000 27

 10 omega   56.00   95.00   1.0000   25.0000
omega____ theta____ kappa____ phi______ frames
    -       41.7109 -125.0000  -60.0000 39

 11 omega   85.00  112.00   1.0000  100.0000
omega____ theta____ kappa____ phi______ frames
    -      114.0000   61.0000  -60.0000 27

 12 omega   85.00  111.00   1.0000  100.0000
omega____ theta____ kappa____ phi______ frames
    -      114.0000   61.0000  -30.0000 26

 13 omega   34.00  107.00   1.0000  100.0000
omega____ theta____ kappa____ phi______ frames
    -      114.0000  -95.0000 -120.0000 73

 14 omega   57.00  125.00   1.0000  100.0000
omega____ theta____ kappa____ phi______ frames
    -      114.0000  178.0000   90.0000 68

 15 omega  142.00  178.00   1.0000  100.0000
omega____ theta____ kappa____ phi______ frames
    -      114.0000  111.0000   90.0000 36

 16 omega   33.00   78.00   1.0000  100.0000
omega____ theta____ kappa____ phi______ frames
    -      114.0000  -95.0000 -180.0000 45

 17 omega   34.00   83.00   1.0000  100.0000
omega____ theta____ kappa____ phi______ frames
    -      114.0000  -95.0000   60.0000 49

 18 omega  129.00  156.00   1.0000  100.0000
omega____ theta____ kappa____ phi______ frames
    -      114.0000   45.0000   30.0000 27

 19 omega  141.00  166.00   1.0000  100.0000
omega____ theta____ kappa____ phi______ frames
    -      114.0000   77.0000  -90.0000 25

 20 omega   81.00  108.00   1.0000  100.0000
omega____ theta____ kappa____ phi______ frames
    -      114.0000   77.0000  -90.0000 27

 21 omega   81.00  107.00   1.0000  100.0000
omega____ theta____ kappa____ phi______ frames
    -      114.0000   77.0000  -30.0000 26

 22 omega  120.00  177.00   1.0000  100.0000
omega____ theta____ kappa____ phi______ frames
    -      114.0000   77.0000  -30.0000 57

 23 omega   88.00  114.00   1.0000  100.0000
omega____ theta____ kappa____ phi______ frames
    -      114.0000   45.0000   30.0000 26

 24 omega   64.00   96.00   1.0000  100.0000
omega____ theta____ kappa____ phi______ frames
    -      114.0000   15.0000   30.0000 32

 25 omega   81.00  107.00   1.0000  100.0000
omega____ theta____ kappa____ phi______ frames
    -      114.0000   77.0000    0.0000 26

 26 omega  136.00  174.00   1.0000  100.0000
omega____ theta____ kappa____ phi______ frames
    -      114.0000   77.0000    0.0000 38

 27 omega   35.00   63.00   1.0000  100.0000
omega____ theta____ kappa____ phi______ frames
    -      114.0000  -95.0000  120.0000 28

 28 omega   80.00  107.00   1.0000  100.0000
omega____ theta____ kappa____ phi______ frames
    -      114.0000  -95.0000  120.0000 27

 29 omega  152.00  178.00   1.0000  100.0000
omega____ theta____ kappa____ phi______ frames
    -      114.0000   45.0000  -90.0000 26

 30 omega   85.00  111.00   1.0000  100.0000
omega____ theta____ kappa____ phi______ frames
    -      114.0000   61.0000   30.0000 26

 31 omega   88.00  124.00   1.0000  100.0000
omega____ theta____ kappa____ phi______ frames
    -      114.0000   45.0000  -60.0000 36

 32 omega   81.00  107.00   1.0000  100.0000
omega____ theta____ kappa____ phi______ frames
    -      114.0000   77.0000  -60.0000 26

 33 omega   88.00  114.00   1.0000  100.0000
omega____ theta____ kappa____ phi______ frames
    -      114.0000   45.0000    0.0000 26

 34 omega   38.00  107.00   1.0000  100.0000
omega____ theta____ kappa____ phi______ frames
    -      114.0000 -111.0000  -30.0000 69

 35 omega   86.00  178.00   1.0000  100.0000
omega____ theta____ kappa____ phi______ frames
    -      114.0000   30.0000  120.0000 92

 36 omega   82.00  109.00   1.0000  100.0000
omega____ theta____ kappa____ phi______ frames
    -      114.0000   77.0000   30.0000 27

 37 omega  117.00  176.00   1.0000  100.0000
omega____ theta____ kappa____ phi______ frames
    -      114.0000   77.0000   30.0000 59

 38 omega   86.00  111.00   1.0000  100.0000
omega____ theta____ kappa____ phi______ frames
    -      114.0000   61.0000    0.0000 25

 39 omega   42.00   79.00   1.0000  100.0000
omega____ theta____ kappa____ phi______ frames
    -      114.0000  -45.0000   90.0000 37

 40 omega   89.00  116.00   1.0000  100.0000
omega____ theta____ kappa____ phi______ frames
    -      114.0000   45.0000   60.0000 27

 41 omega  147.00  178.00   1.0000  100.0000
omega____ theta____ kappa____ phi______ frames
    -      114.0000   45.0000   60.0000 31

 42 omega   87.00  170.00   1.0000  100.0000
omega____ theta____ kappa____ phi______ frames
    -      114.0000   30.0000  -30.0000 83

 43 omega   89.00  114.00   1.0000  100.0000
omega____ theta____ kappa____ phi______ frames
    -      114.0000   30.0000    0.0000 25
;
_diffrn_measurement_device 'four-circle diffractometer'
_diffrn_measurement_device_type 'Xcalibur, Ruby, Gemini'
_diffrn_measurement_method '\w scans'
_diffrn_orient_matrix_UB_11 0.0359812000
_diffrn_orient_matrix_UB_12 0.0274393000
_diffrn_orient_matrix_UB_13 -0.0565096000
_diffrn_orient_matrix_UB_21 -0.1640207000
_diffrn_orient_matrix_UB_22 -0.0108811000
_diffrn_orient_matrix_UB_23 -0.0298169000
_diffrn_orient_matrix_UB_31 -0.0448848000
_diffrn_orient_matrix_UB_32 0.0616815000
_diffrn_orient_matrix_UB_33 0.0199097000
_diffrn_radiation_monochromator graphite
_diffrn_radiation_probe x-ray
_diffrn_radiation_type CuK\a
_diffrn_radiation_wavelength 1.54184
_diffrn_reflns_av_R_equivalents 0.0914
_diffrn_reflns_av_unetI/netI 0.1131
_diffrn_reflns_laue_measured_fraction_full 0.999
_diffrn_reflns_laue_measured_fraction_max 0.984
_diffrn_reflns_limit_h_max 11
_diffrn_reflns_limit_h_min -11
_diffrn_reflns_limit_k_max 28
_diffrn_reflns_limit_k_min -27
_diffrn_reflns_limit_l_max 29
_diffrn_reflns_limit_l_min -29
_diffrn_reflns_number 50097
_diffrn_reflns_point_group_measured_fraction_full 0.962
_diffrn_reflns_point_group_measured_fraction_max 0.939
_diffrn_reflns_theta_full 67.684
_diffrn_reflns_theta_max 78.696
_diffrn_reflns_theta_min 3.843
_diffrn_source 'Enhance (Cu) X-ray Source'
_exptl_absorpt_coefficient_mu 3.389
_exptl_absorpt_correction_T_max 1.00000
_exptl_absorpt_correction_T_min 0.80889
_exptl_absorpt_correction_type multi-scan
_exptl_absorpt_process_details
;
CrysAlisPro, Agilent Technologies,
Version 1.171.37.35 (release 13-08-2014 CrysAlis171 .NET)
(compiled Aug 13 2014,18:06:01)
Empirical absorption correction using spherical harmonics,
 implemented in SCALE3 ABSPACK scaling algorithm.
Empirical absorption correction using spherical harmonics,
 implemented in SCALE3 ABSPACK scaling algorithm.
;
_exptl_crystal_colour orange
_exptl_crystal_colour_primary orange
_exptl_crystal_density_diffrn 1.381
_exptl_crystal_description block
_exptl_crystal_F_000 2024
_exptl_crystal_size_max 0.2
_exptl_crystal_size_mid 0.08
_exptl_crystal_size_min 0.06
_refine_diff_density_max 0.435
_refine_diff_density_min -0.944
_refine_diff_density_rms 0.090
_refine_ls_abs_structure_details
;
 Flack x determined using 4216 quotients [(I+)-(I-)]/[(I+)+(I-)]
 (Parsons, Flack and Wagner, Acta Cryst. B69 (2013) 249-259).
Hooft y: -0.017(3) (Olex2)
Flack x: -0.017(4) (Shelx 2014)

;
_refine_ls_abs_structure_Flack -0.017(4)
_refine_ls_extinction_method none
_refine_ls_goodness_of_fit_ref 1.008
_refine_ls_hydrogen_treatment constr
_refine_ls_matrix_type full
_refine_ls_number_parameters 1247
_refine_ls_number_reflns 18903
_refine_ls_number_restraints 1
_refine_ls_restrained_S_all 1.008
_refine_ls_R_factor_all 0.0962
_refine_ls_R_factor_gt 0.0634
_refine_ls_shift/su_max 0.000
_refine_ls_shift/su_mean 0.000
_refine_ls_structure_factor_coef Fsqd
_refine_ls_weighting_details 'w=1/[\s^2^(Fo^2^)+(0.1000P)^2^] where P=(Fo^2^+2Fc^2^)/3'
_refine_ls_weighting_scheme calc
_refine_ls_wR_factor_gt 0.1614
_refine_ls_wR_factor_ref 0.1964
_reflns_Friedel_coverage 0.859
_reflns_friedel_fraction_full 0.922
_reflns_friedel_fraction_max 0.891
_reflns_number_gt 13672
_reflns_number_total 18903
_reflns_threshold_expression 'I > 2\s(I)'
_cod_data_source_file c5dt04610f2.cif
_cod_data_source_block rh3
_cod_depositor_comments 'Adding full bibliography for 7038190--7038192.cif.'
_cod_database_code 7038192
_chemical_oxdiff_formula 'C20 H20 N O2 P Fe'
_shelx_space_group_comment
;
The symmetry employed for this shelxl refinement is uniquely defined
by the following loop, which should always be used as a source of
symmetry information in preference to the above space-group names.
They are only intended as comments.
;
_reflns_odcompleteness_completeness 99.87
_reflns_odcompleteness_iscentric 1
_reflns_odcompleteness_theta 74.33
_olex2_refinement_description
;
1. Fixed Uiso
 At 1.2 times of:
  All C(H) groups, All C(H,H) groups
 At 1.5 times of:
  All C(H,H,H) groups
2.a Ternary CH refined with riding coordinates:
 C104(H104), C107(H107), C204(H204), C207(H207)
2.b Secondary CH2 refined with riding coordinates:
 C105(H10A,H10B), C106(H10C,H10D), C122(H12A,H12B), C129(H12C,H12D), C205(H20A,
 H20B), C206(H20C,H20D), C222(H22A,H22B), C229(H22C,H22D)
2.c Aromatic/amide H refined with riding coordinates:
 C111(H111), C112(H112), C113(H113), C114(H114), C115(H115), C117(H117),
 C118(H118), C119(H119), C120(H120), C121(H121), C124(H124), C125(H125),
 C126(H126), C127(H127), C128(H128), C131(H131), C132(H132), C133(H133),
 C134(H134), C135(H135), C140(H140), C141(H141), C143(H143), C144(H144),
 C145(H145), C146(H146), C151(H151), C152(H152), C153(H153), C154(H154),
 C156(H156), C157(H157), C211(H211), C212(H212), C213(H213), C214(H214),
 C215(H215), C217(H217), C218(H218), C219(H219), C220(H220), C221(H221),
 C224(H224), C225(H225), C226(H226), C227(H227), C228(H228), C231(H231),
 C232(H232), C233(H233), C234(H234), C235(H235), C240(H240), C241(H241),
 C243(H243), C244(H244), C245(H245), C246(H246), C251(H251), C252(H252),
 C253(H253), C254(H254), C256(H256), C257(H257)
2.d Idealised Me refined as rotating group:
 C160(H16A,H16B,H16C), C161(H16D,H16E,H16F), C260(H26A,H26B,H26C), C261(H26D,
 H26E,H26F)
;
_shelx_shelxl_version_number 2014/7
_olex2_submission_special_instructions 'No special instructions were received'

loop_
_space_group_symop_operation_xyz
'x, y, z'
'-x, y+1/2, -z'

loop_
_atom_site_label
_atom_site_type_symbol
_atom_site_fract_x
_atom_site_fract_y
_atom_site_fract_z
_atom_site_U_iso_or_equiv
_atom_site_adp_type
_atom_site_occupancy
_atom_site_site_symmetry_order
_atom_site_calc_flag
_atom_site_refinement_flags_posn
Fe1 Fe 0.27088(13) 0.57282(5) 0.54503(5) 0.0298(3) Uani 1 1 d .
P1 P 0.4146(2) 0.64894(8) 0.56592(9) 0.0301(4) Uani 1 1 d .
N1 N 0.5966(8) 0.6449(3) 0.5713(3) 0.0372(15) Uani 1 1 d .
O101 O 0.5536(6) 0.5154(2) 0.4862(3) 0.0371(12) Uani 1 1 d .
C101 C 0.4160(8) 0.5193(3) 0.4872(4) 0.0313(15) Uani 1 1 d .
C102 C 0.3254(8) 0.4835(3) 0.5209(4) 0.0304(15) Uani 1 1 d .
C103 C 0.1704(8) 0.4988(3) 0.5040(4) 0.0299(15) Uani 1 1 d .
O104 O 0.0062(6) 0.4843(2) 0.5746(3) 0.0330(11) Uani 1 1 d .
C104 C 0.0327(8) 0.4666(3) 0.5177(4) 0.0306(15) Uani 1 1 d .
H104 H 0.0537 0.4231 0.5184 0.037 Uiso 1 1 calc R
C105 C -0.1008(8) 0.4785(4) 0.4712(4) 0.0366(17) Uani 1 1 d .
H10A H -0.1929 0.4633 0.4841 0.044 Uiso 1 1 calc R
H10B H -0.0880 0.4566 0.4356 0.044 Uiso 1 1 calc R
C106 C -0.1218(8) 0.5442(4) 0.4568(4) 0.0379(17) Uani 1 1 d .
H10C H -0.1254 0.5671 0.4927 0.045 Uiso 1 1 calc R
H10D H -0.2180 0.5504 0.4298 0.045 Uiso 1 1 calc R
O107 O 0.0101(6) 0.5363(3) 0.3740(2) 0.0359(12) Uani 1 1 d .
C107 C 0.0104(8) 0.5656(4) 0.4285(3) 0.0332(15) Uani 1 1 d .
H107 H 0.0069 0.6097 0.4233 0.040 Uiso 1 1 calc R
C108 C 0.1595(8) 0.5466(3) 0.4627(3) 0.0271(14) Uani 1 1 d .
C109 C 0.3097(8) 0.5643(3) 0.4561(3) 0.0308(15) Uani 1 1 d .
C110 C 0.3571(10) 0.6070(3) 0.4140(4) 0.0349(16) Uani 1 1 d .
C111 C 0.2611(11) 0.6255(4) 0.3645(4) 0.044(2) Uani 1 1 d .
H111 H 0.1587 0.6130 0.3582 0.053 Uiso 1 1 calc R
C112 C 0.3121(13) 0.6621(5) 0.3239(4) 0.052(2) Uani 1 1 d .
H112 H 0.2444 0.6746 0.2903 0.062 Uiso 1 1 calc R
C113 C 0.4609(13) 0.6803(4) 0.3322(5) 0.051(2) Uani 1 1 d .
H113 H 0.4964 0.7045 0.3040 0.061 Uiso 1 1 calc R
C114 C 0.5576(12) 0.6631(4) 0.3819(5) 0.053(2) Uani 1 1 d .
H114 H 0.6594 0.6762 0.3884 0.063 Uiso 1 1 calc R
C115 C 0.5056(10) 0.6264(4) 0.4227(4) 0.0398(19) Uani 1 1 d .
H115 H 0.5727 0.6146 0.4568 0.048 Uiso 1 1 calc R
C116 C 0.3850(9) 0.4311(3) 0.5543(4) 0.0340(16) Uani 1 1 d .
C117 C 0.3249(10) 0.4094(4) 0.6020(5) 0.043(2) Uani 1 1 d .
H117 H 0.2449 0.4299 0.6152 0.052 Uiso 1 1 calc R
C118 C 0.3825(12) 0.3583(5) 0.6295(5) 0.056(3) Uani 1 1 d .
H118 H 0.3431 0.3446 0.6624 0.067 Uiso 1 1 calc R
C119 C 0.4969(12) 0.3261(4) 0.6105(6) 0.062(3) Uani 1 1 d .
H119 H 0.5348 0.2908 0.6300 0.074 Uiso 1 1 calc R
C120 C 0.5544(10) 0.3463(4) 0.5629(5) 0.052(2) Uani 1 1 d .
H120 H 0.6309 0.3243 0.5489 0.062 Uiso 1 1 calc R
C121 C 0.5011(9) 0.3983(4) 0.5355(4) 0.0394(18) Uani 1 1 d .
H121 H 0.5436 0.4122 0.5035 0.047 Uiso 1 1 calc R
C122 C -0.1049(11) 0.4476(4) 0.5937(4) 0.046(2) Uani 1 1 d .
H12A H -0.0838 0.4055 0.5858 0.055 Uiso 1 1 calc R
H12B H -0.2055 0.4576 0.5714 0.055 Uiso 1 1 calc R
C123 C -0.1070(9) 0.4553(4) 0.6575(4) 0.0375(17) Uani 1 1 d .
C124 C 0.0162(12) 0.4714(6) 0.6980(5) 0.059(3) Uani 1 1 d .
H124 H 0.1085 0.4811 0.6856 0.071 Uiso 1 1 calc R
C125 C 0.0067(12) 0.4737(6) 0.7560(5) 0.065(3) Uani 1 1 d .
H125 H 0.0928 0.4853 0.7832 0.078 Uiso 1 1 calc R
C126 C -0.1241(12) 0.4597(4) 0.7756(4) 0.050(2) Uani 1 1 d .
H126 H -0.1287 0.4597 0.8160 0.060 Uiso 1 1 calc R
C127 C -0.2495(12) 0.4455(6) 0.7347(5) 0.067(3) Uani 1 1 d .
H127 H -0.3419 0.4361 0.7471 0.080 Uiso 1 1 calc R
C128 C -0.2419(12) 0.4449(5) 0.6764(5) 0.058(3) Uani 1 1 d .
H128 H -0.3303 0.4372 0.6489 0.069 Uiso 1 1 calc R
C129 C -0.1085(10) 0.5536(4) 0.3271(4) 0.0436(19) Uani 1 1 d .
H12C H -0.1057 0.5968 0.3200 0.052 Uiso 1 1 calc R
H12D H -0.2088 0.5429 0.3361 0.052 Uiso 1 1 calc R
C130 C -0.0757(11) 0.5195(4) 0.2757(4) 0.0443(19) Uani 1 1 d .
C131 C -0.1203(12) 0.4610(4) 0.2683(5) 0.050(2) Uani 1 1 d .
H131 H -0.1835 0.4444 0.2928 0.060 Uiso 1 1 calc R
C132 C -0.0745(14) 0.4263(5) 0.2258(5) 0.057(3) Uani 1 1 d .
H132 H -0.1054 0.3860 0.2217 0.069 Uiso 1 1 calc R
C133 C 0.0169(15) 0.4501(5) 0.1891(5) 0.059(3) Uani 1 1 d .
H133 H 0.0505 0.4259 0.1604 0.071 Uiso 1 1 calc R
C134 C 0.0581(15) 0.5086(5) 0.1944(5) 0.061(3) Uani 1 1 d .
H134 H 0.1158 0.5256 0.1681 0.073 Uiso 1 1 calc R
C135 C 0.0152(13) 0.5433(5) 0.2385(5) 0.053(2) Uani 1 1 d .
H135 H 0.0482 0.5833 0.2432 0.064 Uiso 1 1 calc R
O136 O 0.3604(11) 0.5323(4) 0.6640(3) 0.066(2) Uani 1 1 d .
C136 C 0.3224(12) 0.5485(4) 0.6165(5) 0.050(2) Uani 1 1 d .
O137 O 0.0184(7) 0.6407(3) 0.5739(4) 0.0554(19) Uani 1 1 d .
C137 C 0.1150(9) 0.6143(4) 0.5606(4) 0.0417(19) Uani 1 1 d .
O138 O 0.3867(6) 0.7085(2) 0.5261(3) 0.0339(12) Uani 1 1 d .
C139 C 0.2529(9) 0.7411(3) 0.5268(4) 0.0349(17) Uani 1 1 d .
C140 C 0.1405(10) 0.7360(4) 0.4780(4) 0.0374(17) Uani 1 1 d .
H140 H 0.1561 0.7128 0.4455 0.045 Uiso 1 1 calc R
C141 C 0.0068(10) 0.7653(4) 0.4780(4) 0.0405(18) Uani 1 1 d .
H141 H -0.0694 0.7637 0.4444 0.049 Uiso 1 1 calc R
C142 C -0.0194(9) 0.7979(4) 0.5271(4) 0.0359(16) Uani 1 1 d .
C143 C -0.1611(9) 0.8244(4) 0.5284(4) 0.0413(19) Uani 1 1 d .
H143 H -0.2390 0.8213 0.4955 0.050 Uiso 1 1 calc R
C144 C -0.1870(9) 0.8544(4) 0.5767(5) 0.043(2) Uani 1 1 d .
H144 H -0.2828 0.8720 0.5773 0.052 Uiso 1 1 calc R
C145 C -0.0727(10) 0.8594(4) 0.6253(4) 0.0408(18) Uani 1 1 d .
H145 H -0.0918 0.8801 0.6588 0.049 Uiso 1 1 calc R
C146 C 0.0672(9) 0.8347(3) 0.6250(4) 0.0384(17) Uani 1 1 d .
H146 H 0.1440 0.8384 0.6582 0.046 Uiso 1 1 calc R
C147 C 0.0970(8) 0.8036(3) 0.5752(3) 0.0303(14) Uani 1 1 d .
C148 C 0.2412(8) 0.7757(3) 0.5743(4) 0.0303(14) Uani 1 1 d .
C149 C 0.3692(8) 0.7795(3) 0.6237(4) 0.0309(15) Uani 1 1 d .
C150 C 0.4369(8) 0.8350(3) 0.6448(3) 0.0293(14) Uani 1 1 d .
C151 C 0.3959(9) 0.8900(4) 0.6170(4) 0.0373(17) Uani 1 1 d .
H151 H 0.3176 0.8910 0.5842 0.045 Uiso 1 1 calc R
C152 C 0.4666(10) 0.9415(4) 0.6365(4) 0.0413(19) Uani 1 1 d .
H152 H 0.4386 0.9776 0.6166 0.050 Uiso 1 1 calc R
C153 C 0.5823(11) 0.9416(4) 0.6866(5) 0.046(2) Uani 1 1 d .
H153 H 0.6290 0.9777 0.7010 0.055 Uiso 1 1 calc R
C154 C 0.6247(10) 0.8892(4) 0.7135(4) 0.0428(19) Uani 1 1 d .
H154 H 0.7029 0.8893 0.7464 0.051 Uiso 1 1 calc R
C155 C 0.5565(9) 0.8348(4) 0.6941(4) 0.0369(16) Uani 1 1 d .
C156 C 0.6060(10) 0.7802(4) 0.7195(4) 0.0419(18) Uani 1 1 d .
H156 H 0.6835 0.7799 0.7526 0.050 Uiso 1 1 calc R
C157 C 0.5465(9) 0.7279(4) 0.6980(4) 0.0376(17) Uani 1 1 d .
H157 H 0.5825 0.6915 0.7156 0.045 Uiso 1 1 calc R
C158 C 0.4309(8) 0.7284(3) 0.6493(4) 0.0316(15) Uani 1 1 d .
O159 O 0.3720(6) 0.6738(2) 0.6275(3) 0.0329(11) Uani 1 1 d .
C160 C 0.6949(10) 0.6961(4) 0.5678(5) 0.050(2) Uani 1 1 d .
H16A H 0.6334 0.7306 0.5534 0.075 Uiso 1 1 calc GR
H16B H 0.7653 0.6872 0.5412 0.075 Uiso 1 1 calc GR
H16C H 0.7518 0.7049 0.6065 0.075 Uiso 1 1 calc GR
C161 C 0.6757(9) 0.5914(4) 0.5963(4) 0.0425(19) Uani 1 1 d .
H16D H 0.7019 0.5958 0.6385 0.064 Uiso 1 1 calc GR
H16E H 0.7680 0.5859 0.5798 0.064 Uiso 1 1 calc GR
H16F H 0.6101 0.5568 0.5871 0.064 Uiso 1 1 calc GR
Fe2 Fe 0.66857(13) 0.29983(5) 0.92247(6) 0.0299(3) Uani 1 1 d .
P2 P 0.5463(2) 0.38234(8) 0.91476(9) 0.0308(4) Uani 1 1 d .
N2 N 0.3630(7) 0.3843(3) 0.9069(3) 0.0359(14) Uani 1 1 d .
O201 O 0.3725(6) 0.2327(3) 0.9628(3) 0.0384(13) Uani 1 1 d .
C201 C 0.5139(8) 0.2386(3) 0.9687(4) 0.0324(16) Uani 1 1 d .
C202 C 0.6129(8) 0.2064(3) 0.9345(4) 0.0315(16) Uani 1 1 d .
C203 C 0.7648(8) 0.2215(3) 0.9576(4) 0.0312(15) Uani 1 1 d .
O204 O 0.9373(6) 0.2212(2) 0.8910(3) 0.0359(12) Uani 1 1 d .
C204 C 0.9069(8) 0.1931(3) 0.9433(4) 0.0328(16) Uani 1 1 d .
H204 H 0.8886 0.1498 0.9359 0.039 Uiso 1 1 calc R
C205 C 1.0358(9) 0.2009(4) 0.9934(4) 0.0366(17) Uani 1 1 d .
H20A H 1.1314 0.1893 0.9807 0.044 Uiso 1 1 calc R
H20B H 1.0204 0.1742 1.0256 0.044 Uiso 1 1 calc R
C206 C 1.0481(8) 0.2647(4) 1.0152(4) 0.0365(17) Uani 1 1 d .
H20C H 1.0564 0.2916 0.9824 0.044 Uiso 1 1 calc R
H20D H 1.1406 0.2691 1.0446 0.044 Uiso 1 1 calc R
O207 O 0.9106(6) 0.2506(2) 1.0957(3) 0.0350(11) Uani 1 1 d .
C207 C 0.9105(9) 0.2823(3) 1.0422(4) 0.0359(17) Uani 1 1 d .
H207 H 0.9107 0.3261 1.0494 0.043 Uiso 1 1 calc R
C208 C 0.7660(8) 0.2641(3) 1.0037(3) 0.0279(14) Uani 1 1 d .
C209 C 0.6100(8) 0.2792(3) 1.0070(4) 0.0321(15) Uani 1 1 d .
C210 C 0.5519(9) 0.3198(3) 1.0481(4) 0.0363(18) Uani 1 1 d .
C211 C 0.4008(9) 0.3383(4) 1.0353(4) 0.0374(17) Uani 1 1 d .
H211 H 0.3381 0.3252 1.0007 0.045 Uiso 1 1 calc R
C212 C 0.3434(11) 0.3759(4) 1.0737(5) 0.048(2) Uani 1 1 d .
H212 H 0.2414 0.3886 1.0643 0.058 Uiso 1 1 calc R
C213 C 0.4274(13) 0.3950(5) 1.1238(5) 0.057(3) Uani 1 1 d .
H213 H 0.3851 0.4207 1.1490 0.069 Uiso 1 1 calc R
C214 C 0.5762(13) 0.3764(5) 1.1382(5) 0.059(3) Uani 1 1 d .
H214 H 0.6364 0.3892 1.1735 0.070 Uiso 1 1 calc R
C215 C 0.6373(11) 0.3388(4) 1.1002(4) 0.0427(19) Uani 1 1 d .
H215 H 0.7390 0.3260 1.1104 0.051 Uiso 1 1 calc R
C216 C 0.5621(9) 0.1576(3) 0.8947(4) 0.0359(17) Uani 1 1 d .
C217 C 0.4494(10) 0.1188(4) 0.9079(5) 0.047(2) Uani 1 1 d .
H217 H 0.4048 0.1263 0.9413 0.056 Uiso 1 1 calc R
C218 C 0.4028(13) 0.0704(5) 0.8735(6) 0.060(3) Uani 1 1 d .
H218 H 0.3265 0.0450 0.8831 0.072 Uiso 1 1 calc R
C219 C 0.4674(13) 0.0589(4) 0.8248(5) 0.057(3) Uani 1 1 d .
H219 H 0.4364 0.0251 0.8015 0.069 Uiso 1 1 calc R
C220 C 0.5751(12) 0.0959(4) 0.8103(5) 0.048(2) Uani 1 1 d .
H220 H 0.6156 0.0887 0.7759 0.057 Uiso 1 1 calc R
C221 C 0.6268(9) 0.1446(4) 0.8458(4) 0.0402(18) Uani 1 1 d .
H221 H 0.7060 0.1688 0.8366 0.048 Uiso 1 1 calc R
C222 C 1.0477(10) 0.1918(4) 0.8645(4) 0.0415(19) Uani 1 1 d .
H22A H 1.0219 0.1492 0.8593 0.050 Uiso 1 1 calc R
H22B H 1.1476 0.1949 0.8898 0.050 Uiso 1 1 calc R
C223 C 1.0538(10) 0.2199(4) 0.8063(4) 0.0421(19) Uani 1 1 d .
C224 C 0.9567(12) 0.2643(5) 0.7837(5) 0.051(2) Uani 1 1 d .
H224 H 0.8819 0.2773 0.8051 0.062 Uiso 1 1 calc R
C225 C 0.9640(14) 0.2907(6) 0.7308(5) 0.061(3) Uani 1 1 d .
H225 H 0.8968 0.3219 0.7166 0.073 Uiso 1 1 calc R
C226 C 1.0699(17) 0.2713(7) 0.6989(6) 0.075(4) Uani 1 1 d .
H226 H 1.0754 0.2885 0.6621 0.089 Uiso 1 1 calc R
C227 C 1.1676(17) 0.2267(7) 0.7207(7) 0.080(4) Uani 1 1 d .
H227 H 1.2406 0.2134 0.6986 0.096 Uiso 1 1 calc R
C228 C 1.1623(14) 0.2005(5) 0.7743(6) 0.064(3) Uani 1 1 d .
H228 H 1.2312 0.1700 0.7889 0.077 Uiso 1 1 calc R
C229 C 1.0185(11) 0.2716(4) 1.1425(4) 0.0441(19) Uani 1 1 d .
H22C H 0.9928 0.3125 1.1530 0.053 Uiso 1 1 calc R
H22D H 1.1199 0.2723 1.1313 0.053 Uiso 1 1 calc R
C230 C 1.0183(9) 0.2305(4) 1.1938(4) 0.0371(17) Uani 1 1 d .
C231 C 1.1093(11) 0.1803(4) 1.1993(4) 0.0439(19) Uani 1 1 d .
H231 H 1.1745 0.1732 1.1719 0.053 Uiso 1 1 calc R
C232 C 1.1059(12) 0.1410(4) 1.2438(4) 0.049(2) Uani 1 1 d .
H232 H 1.1673 0.1065 1.2465 0.059 Uiso 1 1 calc R
C233 C 1.0138(11) 0.1509(5) 1.2850(4) 0.048(2) Uani 1 1 d .
H233 H 1.0107 0.1233 1.3155 0.058 Uiso 1 1 calc R
C234 C 0.9268(11) 0.2018(5) 1.2805(5) 0.050(2) Uani 1 1 d .
H234 H 0.8657 0.2101 1.3090 0.060 Uiso 1 1 calc R
C235 C 0.9281(10) 0.2412(4) 1.2345(5) 0.048(2) Uani 1 1 d .
H235 H 0.8663 0.2756 1.2314 0.057 Uiso 1 1 calc R
O236 O 0.5678(9) 0.2812(3) 0.7980(3) 0.0501(16) Uani 1 1 d .
C236 C 0.6074(10) 0.2885(3) 0.8470(5) 0.044(2) Uani 1 1 d .
O237 O 0.9341(7) 0.3677(3) 0.9051(3) 0.0487(16) Uani 1 1 d .
C237 C 0.8329(9) 0.3404(4) 0.9125(4) 0.0390(18) Uani 1 1 d .
O238 O 0.6010(6) 0.4172(2) 0.8601(3) 0.0321(11) Uani 1 1 d .
C239 C 0.5562(8) 0.4756(3) 0.8504(3) 0.0308(15) Uani 1 1 d .
C240 C 0.4364(9) 0.4883(4) 0.8049(4) 0.0401(18) Uani 1 1 d .
H240 H 0.3878 0.4571 0.7816 0.048 Uiso 1 1 calc R
C241 C 0.3907(11) 0.5453(4) 0.7944(4) 0.0445(19) Uani 1 1 d .
H241 H 0.3113 0.5537 0.7631 0.053 Uiso 1 1 calc R
C242 C 0.4598(10) 0.5921(4) 0.8294(4) 0.0379(17) Uani 1 1 d .
C243 C 0.4086(12) 0.6510(4) 0.8197(5) 0.051(2) Uani 1 1 d .
H243 H 0.3301 0.6596 0.7881 0.061 Uiso 1 1 calc R
C244 C 0.4699(13) 0.6950(4) 0.8546(5) 0.052(2) Uani 1 1 d .
H244 H 0.4376 0.7347 0.8465 0.062 Uiso 1 1 calc R
C245 C 0.5821(10) 0.6830(4) 0.9035(4) 0.0391(17) Uani 1 1 d .
H245 H 0.6202 0.7141 0.9293 0.047 Uiso 1 1 calc R
C246 C 0.6349(9) 0.6269(3) 0.9133(4) 0.0367(17) Uani 1 1 d .
H246 H 0.7119 0.6195 0.9457 0.044 Uiso 1 1 calc R
C247 C 0.5784(9) 0.5790(3) 0.8764(4) 0.0328(15) Uani 1 1 d .
C248 C 0.6303(8) 0.5191(3) 0.8851(4) 0.0310(15) Uani 1 1 d .
C249 C 0.7522(9) 0.5028(3) 0.9336(4) 0.0316(15) Uani 1 1 d .
C250 C 0.9015(9) 0.5285(3) 0.9417(4) 0.0318(15) Uani 1 1 d .
C251 C 0.9504(9) 0.5642(3) 0.8983(4) 0.0370(17) Uani 1 1 d .
H251 H 0.8835 0.5718 0.8630 0.044 Uiso 1 1 calc R
C252 C 1.0934(9) 0.5879(3) 0.9067(4) 0.0397(18) Uani 1 1 d .
H252 H 1.1241 0.6116 0.8772 0.048 Uiso 1 1 calc R
C253 C 1.1946(9) 0.5775(4) 0.9586(4) 0.0431(19) Uani 1 1 d .
H253 H 1.2926 0.5945 0.9643 0.052 Uiso 1 1 calc R
C254 C 1.1507(10) 0.5427(4) 1.0007(5) 0.044(2) Uani 1 1 d .
H254 H 1.2187 0.5360 1.0360 0.052 Uiso 1 1 calc R
C255 C 1.0061(9) 0.5164(3) 0.9927(4) 0.0363(17) Uani 1 1 d .
C256 C 0.9622(10) 0.4780(4) 1.0352(4) 0.0410(18) Uani 1 1 d .
H256 H 1.0284 0.4718 1.0709 0.049 Uiso 1 1 calc R
C257 C 0.8242(10) 0.4497(4) 1.0248(4) 0.0386(17) Uani 1 1 d .
H257 H 0.7980 0.4222 1.0523 0.046 Uiso 1 1 calc R
C258 C 0.7234(9) 0.4617(3) 0.9739(3) 0.0316(15) Uani 1 1 d .
O259 O 0.5848(6) 0.4322(2) 0.9659(3) 0.0352(12) Uani 1 1 d .
C260 C 0.2734(10) 0.4351(4) 0.9207(5) 0.048(2) Uani 1 1 d .
H26A H 0.3402 0.4647 0.9426 0.073 Uiso 1 1 calc GR
H26B H 0.1994 0.4217 0.9442 0.073 Uiso 1 1 calc GR
H26C H 0.2208 0.4530 0.8846 0.073 Uiso 1 1 calc GR
C261 C 0.2735(9) 0.3381(4) 0.8730(4) 0.0440(19) Uani 1 1 d .
H26D H 0.2308 0.3538 0.8346 0.066 Uiso 1 1 calc GR
H26E H 0.1917 0.3257 0.8932 0.066 Uiso 1 1 calc GR
H26F H 0.3381 0.3040 0.8686 0.066 Uiso 1 1 calc GR

loop_
_atom_site_aniso_label
_atom_site_aniso_U_11
_atom_site_aniso_U_22
_atom_site_aniso_U_33
_atom_site_aniso_U_23
_atom_site_aniso_U_13
_atom_site_aniso_U_12
Fe1 0.0239(5) 0.0276(6) 0.0406(6) -0.0033(5) 0.0130(5) -0.0028(4)
P1 0.0236(8) 0.0240(9) 0.0449(11) -0.0013(7) 0.0119(7) -0.0009(6)
N1 0.029(3) 0.033(3) 0.052(4) 0.001(3) 0.014(3) 0.002(3)
O101 0.025(3) 0.036(3) 0.053(3) -0.001(2) 0.015(2) 0.000(2)
C101 0.026(3) 0.029(4) 0.042(4) -0.003(3) 0.014(3) -0.001(3)
C102 0.023(3) 0.021(3) 0.049(4) -0.006(3) 0.012(3) 0.000(2)
C103 0.027(3) 0.022(3) 0.042(4) -0.004(3) 0.011(3) 0.002(3)
O104 0.027(3) 0.031(3) 0.044(3) 0.000(2) 0.015(2) -0.003(2)
C104 0.024(3) 0.028(4) 0.042(4) -0.005(3) 0.011(3) -0.007(3)
C105 0.020(3) 0.047(5) 0.045(5) -0.003(3) 0.012(3) -0.004(3)
C106 0.021(3) 0.048(5) 0.045(5) 0.001(3) 0.006(3) 0.002(3)
O107 0.033(3) 0.040(3) 0.036(3) 0.002(2) 0.010(2) 0.005(2)
C107 0.027(3) 0.034(4) 0.039(4) -0.003(3) 0.008(3) 0.001(3)
C108 0.025(3) 0.028(3) 0.029(3) -0.005(3) 0.006(3) -0.002(3)
C109 0.027(3) 0.030(4) 0.038(4) -0.004(3) 0.014(3) -0.003(3)
C110 0.041(4) 0.028(4) 0.039(4) 0.001(3) 0.018(3) 0.003(3)
C111 0.049(5) 0.037(4) 0.050(5) 0.004(4) 0.016(4) -0.006(4)
C112 0.065(6) 0.051(6) 0.041(5) 0.005(4) 0.015(4) -0.005(5)
C113 0.068(6) 0.040(5) 0.053(6) 0.006(4) 0.034(5) -0.008(4)
C114 0.051(6) 0.048(5) 0.066(6) -0.001(4) 0.031(5) -0.018(4)
C115 0.034(4) 0.037(4) 0.053(5) 0.003(4) 0.022(4) -0.004(3)
C116 0.026(4) 0.026(4) 0.049(5) 0.002(3) 0.006(3) -0.004(3)
C117 0.036(4) 0.032(4) 0.063(6) 0.008(4) 0.012(4) -0.002(3)
C118 0.050(6) 0.044(5) 0.074(7) 0.018(5) 0.011(5) -0.001(4)
C119 0.047(6) 0.031(5) 0.103(9) 0.009(5) 0.002(6) 0.003(4)
C120 0.034(4) 0.033(5) 0.088(8) -0.002(4) 0.010(5) 0.003(3)
C121 0.030(4) 0.033(4) 0.056(5) -0.006(3) 0.008(4) 0.002(3)
C122 0.041(5) 0.058(5) 0.042(5) -0.004(4) 0.019(4) -0.020(4)
C123 0.032(4) 0.036(4) 0.046(5) -0.002(3) 0.009(3) -0.008(3)
C124 0.035(5) 0.093(8) 0.051(6) -0.005(5) 0.013(4) -0.022(5)
C125 0.038(5) 0.101(9) 0.058(7) -0.018(6) 0.011(5) -0.017(5)
C126 0.057(6) 0.053(5) 0.046(5) -0.010(4) 0.023(4) -0.012(4)
C127 0.036(5) 0.109(10) 0.057(7) -0.016(6) 0.015(5) -0.017(5)
C128 0.039(5) 0.082(8) 0.056(6) -0.011(5) 0.019(5) -0.015(5)
C129 0.039(4) 0.051(5) 0.039(5) -0.002(4) 0.000(3) 0.006(4)
C130 0.040(5) 0.050(5) 0.042(5) -0.002(4) 0.004(4) -0.003(4)
C131 0.046(5) 0.045(5) 0.059(6) 0.004(4) 0.013(4) -0.010(4)
C132 0.065(7) 0.042(5) 0.062(7) 0.001(4) 0.003(5) -0.004(4)
C133 0.081(8) 0.049(6) 0.049(6) -0.001(4) 0.018(5) 0.001(5)
C134 0.075(8) 0.060(7) 0.053(6) -0.005(5) 0.023(6) -0.017(5)
C135 0.070(7) 0.041(5) 0.051(6) 0.000(4) 0.014(5) -0.014(5)
O136 0.102(7) 0.057(4) 0.037(4) 0.006(3) 0.005(4) -0.017(4)
C136 0.061(6) 0.035(5) 0.057(6) -0.009(4) 0.019(5) -0.012(4)
O137 0.031(3) 0.053(4) 0.087(5) -0.023(4) 0.024(3) 0.000(3)
C137 0.028(4) 0.042(5) 0.058(5) -0.012(4) 0.017(4) -0.006(3)
O138 0.030(3) 0.030(3) 0.045(3) 0.002(2) 0.016(2) 0.006(2)
C139 0.030(4) 0.030(4) 0.047(5) -0.004(3) 0.013(3) -0.001(3)
C140 0.039(4) 0.032(4) 0.042(4) -0.004(3) 0.008(3) -0.002(3)
C141 0.036(4) 0.038(5) 0.046(5) 0.002(3) 0.005(3) -0.006(3)
C142 0.033(4) 0.034(4) 0.041(4) 0.005(3) 0.005(3) -0.003(3)
C143 0.027(4) 0.032(4) 0.065(6) 0.007(4) 0.009(4) 0.003(3)
C144 0.025(4) 0.044(5) 0.064(6) 0.002(4) 0.016(4) 0.005(3)
C145 0.032(4) 0.042(4) 0.050(5) -0.001(4) 0.011(4) 0.000(3)
C146 0.036(4) 0.027(4) 0.054(5) 0.002(3) 0.014(4) 0.004(3)
C147 0.027(3) 0.026(3) 0.039(4) 0.003(3) 0.008(3) 0.004(3)
C148 0.025(3) 0.028(3) 0.039(4) 0.001(3) 0.008(3) 0.002(3)
C149 0.024(3) 0.031(4) 0.039(4) 0.002(3) 0.010(3) 0.005(3)
C150 0.025(3) 0.030(4) 0.033(4) -0.005(3) 0.007(3) -0.002(3)
C151 0.034(4) 0.030(4) 0.051(5) -0.001(3) 0.016(3) 0.006(3)
C152 0.045(5) 0.030(4) 0.051(5) -0.002(3) 0.015(4) 0.000(3)
C153 0.046(5) 0.036(5) 0.057(6) -0.004(4) 0.013(4) -0.005(4)
C154 0.037(4) 0.039(5) 0.051(5) -0.012(4) 0.006(4) -0.004(3)
C155 0.033(4) 0.039(4) 0.038(4) -0.003(3) 0.007(3) -0.001(3)
C156 0.038(4) 0.037(4) 0.047(5) -0.002(3) -0.002(4) 0.002(3)
C157 0.036(4) 0.036(4) 0.040(4) 0.001(3) 0.003(3) 0.006(3)
C158 0.027(3) 0.030(4) 0.039(4) -0.003(3) 0.010(3) -0.003(3)
O159 0.027(2) 0.027(3) 0.047(3) 0.000(2) 0.013(2) -0.001(2)
C160 0.026(4) 0.033(4) 0.095(8) -0.001(4) 0.019(4) -0.007(3)
C161 0.030(4) 0.037(4) 0.062(6) -0.005(4) 0.012(4) 0.004(3)
Fe2 0.0238(5) 0.0242(5) 0.0441(7) 0.0010(5) 0.0132(5) -0.0001(4)
P2 0.0275(9) 0.0230(8) 0.0438(11) 0.0000(7) 0.0119(8) 0.0023(6)
N2 0.029(3) 0.033(3) 0.049(4) 0.001(3) 0.012(3) 0.004(3)
O201 0.024(3) 0.038(3) 0.056(4) -0.002(2) 0.016(2) -0.005(2)
C201 0.024(3) 0.030(4) 0.046(4) 0.000(3) 0.015(3) -0.002(3)
C202 0.027(4) 0.023(3) 0.047(4) 0.003(3) 0.015(3) -0.005(3)
C203 0.025(3) 0.026(3) 0.044(4) 0.006(3) 0.008(3) 0.000(3)
O204 0.033(3) 0.029(3) 0.050(3) 0.003(2) 0.020(2) 0.004(2)
C204 0.027(4) 0.027(4) 0.047(5) 0.004(3) 0.014(3) 0.002(3)
C205 0.023(3) 0.045(4) 0.044(4) 0.005(3) 0.013(3) 0.003(3)
C206 0.021(3) 0.039(4) 0.049(5) 0.011(3) 0.007(3) -0.003(3)
O207 0.032(3) 0.029(3) 0.044(3) 0.000(2) 0.006(2) -0.004(2)
C207 0.032(4) 0.029(4) 0.048(5) 0.006(3) 0.012(3) -0.003(3)
C208 0.022(3) 0.030(4) 0.032(4) 0.010(3) 0.004(3) -0.001(3)
C209 0.027(3) 0.027(3) 0.045(4) 0.007(3) 0.016(3) -0.003(3)
C210 0.032(4) 0.027(4) 0.054(5) 0.001(3) 0.019(4) -0.005(3)
C211 0.031(4) 0.034(4) 0.051(5) -0.002(3) 0.017(3) 0.001(3)
C212 0.043(5) 0.047(5) 0.061(6) -0.008(4) 0.026(4) 0.004(4)
C213 0.053(6) 0.055(6) 0.072(7) -0.021(5) 0.032(5) -0.008(5)
C214 0.058(6) 0.053(6) 0.070(7) -0.017(5) 0.026(5) -0.016(5)
C215 0.042(4) 0.037(4) 0.051(5) -0.002(4) 0.014(4) -0.004(3)
C216 0.032(4) 0.026(4) 0.050(5) 0.001(3) 0.008(3) 0.002(3)
C217 0.036(4) 0.037(4) 0.070(6) -0.004(4) 0.019(4) -0.012(3)
C218 0.057(6) 0.040(5) 0.085(8) -0.010(5) 0.022(6) -0.015(4)
C219 0.062(6) 0.033(5) 0.076(7) -0.015(4) 0.013(5) -0.007(4)
C220 0.054(5) 0.036(4) 0.054(5) -0.010(4) 0.011(4) 0.004(4)
C221 0.035(4) 0.035(4) 0.053(5) -0.003(4) 0.013(4) 0.001(3)
C222 0.035(4) 0.037(4) 0.057(5) -0.007(4) 0.019(4) 0.003(3)
C223 0.040(4) 0.038(4) 0.054(5) -0.003(4) 0.022(4) -0.005(3)
C224 0.053(6) 0.060(6) 0.047(5) 0.004(4) 0.026(4) 0.008(4)
C225 0.069(7) 0.068(7) 0.048(6) 0.007(5) 0.020(5) -0.003(5)
C226 0.080(9) 0.096(10) 0.054(7) -0.001(6) 0.030(6) -0.022(8)
C227 0.074(8) 0.093(10) 0.086(10) -0.016(8) 0.053(8) -0.002(7)
C228 0.063(7) 0.061(7) 0.080(8) -0.012(6) 0.044(6) -0.001(5)
C229 0.042(5) 0.041(5) 0.048(5) -0.002(4) 0.004(4) -0.008(4)
C230 0.035(4) 0.032(4) 0.044(5) -0.001(3) 0.006(3) -0.005(3)
C231 0.042(5) 0.039(5) 0.053(5) -0.003(4) 0.015(4) -0.001(3)
C232 0.052(5) 0.045(5) 0.049(5) 0.004(4) 0.002(4) 0.005(4)
C233 0.048(5) 0.053(6) 0.043(5) 0.004(4) 0.007(4) -0.008(4)
C234 0.045(5) 0.057(6) 0.051(5) 0.000(4) 0.015(4) -0.008(4)
C235 0.035(4) 0.051(5) 0.058(6) -0.003(4) 0.013(4) 0.002(4)
O236 0.068(4) 0.053(4) 0.029(3) -0.009(3) 0.007(3) 0.005(3)
C236 0.038(4) 0.023(4) 0.077(7) 0.005(4) 0.025(4) 0.003(3)
O237 0.028(3) 0.040(3) 0.082(5) 0.017(3) 0.020(3) -0.003(2)
C237 0.024(4) 0.038(4) 0.057(5) 0.007(4) 0.015(3) 0.005(3)
O238 0.032(3) 0.025(3) 0.040(3) -0.001(2) 0.010(2) -0.001(2)
C239 0.027(3) 0.031(4) 0.034(4) 0.000(3) 0.007(3) -0.003(3)
C240 0.033(4) 0.038(4) 0.049(5) -0.008(3) 0.005(3) 0.000(3)
C241 0.041(5) 0.042(5) 0.050(5) 0.002(4) 0.005(4) 0.005(4)
C242 0.037(4) 0.037(4) 0.042(4) 0.006(3) 0.015(3) 0.009(3)
C243 0.050(5) 0.039(5) 0.065(6) 0.008(4) 0.008(5) 0.016(4)
C244 0.060(6) 0.038(5) 0.058(6) 0.004(4) 0.013(5) 0.013(4)
C245 0.039(4) 0.031(4) 0.048(5) -0.005(3) 0.010(4) 0.000(3)
C246 0.035(4) 0.031(4) 0.048(5) -0.003(3) 0.017(4) -0.001(3)
C247 0.032(4) 0.028(4) 0.041(4) 0.002(3) 0.011(3) 0.003(3)
C248 0.026(3) 0.030(4) 0.037(4) 0.002(3) 0.008(3) -0.001(3)
C249 0.032(4) 0.022(3) 0.042(4) 0.003(3) 0.010(3) 0.005(3)
C250 0.030(4) 0.022(3) 0.046(4) 0.000(3) 0.013(3) 0.001(3)
C251 0.032(4) 0.027(4) 0.054(5) 0.003(3) 0.014(3) -0.001(3)
C252 0.030(4) 0.028(4) 0.063(5) -0.004(3) 0.013(4) 0.000(3)
C253 0.032(4) 0.032(4) 0.067(6) -0.006(4) 0.015(4) 0.002(3)
C254 0.031(4) 0.034(4) 0.065(6) -0.013(4) 0.005(4) 0.006(3)
C255 0.033(4) 0.030(4) 0.045(4) -0.006(3) 0.003(3) 0.009(3)
C256 0.043(5) 0.034(4) 0.045(5) -0.003(3) 0.002(4) 0.005(3)
C257 0.048(5) 0.031(4) 0.037(4) 0.000(3) 0.009(4) 0.000(3)
C258 0.036(4) 0.025(3) 0.035(4) -0.002(3) 0.009(3) 0.001(3)
O259 0.032(3) 0.029(3) 0.047(3) 0.003(2) 0.012(2) 0.000(2)
C260 0.031(4) 0.042(5) 0.076(7) -0.008(4) 0.019(4) 0.009(3)
C261 0.029(4) 0.043(5) 0.061(6) -0.001(4) 0.014(4) -0.001(3)

loop_
_atom_type_symbol
_atom_type_description
_atom_type_scat_dispersion_real
_atom_type_scat_dispersion_imag
_atom_type_scat_source
C C 0.0181 0.0091 'International Tables Vol C Tables 4.2.6.8 and 6.1.1.4'
H H 0.0000 0.0000 'International Tables Vol C Tables 4.2.6.8 and 6.1.1.4'
Fe Fe -1.1336 3.1974 'International Tables Vol C Tables 4.2.6.8 and 6.1.1.4'
N N 0.0311 0.0180 'International Tables Vol C Tables 4.2.6.8 and 6.1.1.4'
O O 0.0492 0.0322 'International Tables Vol C Tables 4.2.6.8 and 6.1.1.4'
P P 0.2955 0.4335 'International Tables Vol C Tables 4.2.6.8 and 6.1.1.4'

loop_
_geom_angle_atom_site_label_1
_geom_angle_atom_site_label_2
_geom_angle_atom_site_label_3
_geom_angle
P1 Fe1 C101 99.62(19)
P1 Fe1 C102 130.1(2)
P1 Fe1 C109 95.7(2)
C102 Fe1 C101 37.5(3)
C102 Fe1 C109 65.7(3)
C103 Fe1 P1 162.1(2)
C103 Fe1 C101 64.0(3)
C103 Fe1 C102 39.3(3)
C103 Fe1 C108 40.6(3)
C103 Fe1 C109 67.2(3)
C108 Fe1 P1 127.4(2)
C108 Fe1 C101 63.7(3)
C108 Fe1 C102 66.1(3)
C108 Fe1 C109 39.4(3)
C109 Fe1 C101 38.2(3)
C136 Fe1 P1 88.9(3)
C136 Fe1 C101 107.7(4)
C136 Fe1 C102 85.5(4)
C136 Fe1 C103 102.4(4)
C136 Fe1 C108 142.9(4)
C136 Fe1 C109 145.9(4)
C136 Fe1 C137 93.5(5)
C137 Fe1 P1 90.0(3)
C137 Fe1 C101 156.8(4)
C137 Fe1 C102 139.8(3)
C137 Fe1 C103 102.9(3)
C137 Fe1 C108 93.7(4)
C137 Fe1 C109 120.2(4)
N1 P1 Fe1 122.1(3)
N1 P1 O138 98.4(3)
N1 P1 O159 109.4(4)
O138 P1 Fe1 119.9(2)
O138 P1 O159 100.5(3)
O159 P1 Fe1 104.4(2)
C160 N1 P1 124.2(6)
C160 N1 C161 114.4(7)
C161 N1 P1 119.4(5)
O101 C101 Fe1 134.1(6)
O101 C101 C102 128.1(8)
O101 C101 C109 126.5(7)
C102 C101 Fe1 64.1(4)
C102 C101 C109 105.4(6)
C109 C101 Fe1 64.0(4)
C101 C102 Fe1 78.4(4)
C103 C102 Fe1 66.1(4)
C103 C102 C101 109.0(7)
C103 C102 C116 126.4(7)
C116 C102 Fe1 133.5(6)
C116 C102 C101 122.8(6)
C102 C103 Fe1 74.6(4)
C102 C103 C104 128.6(7)
C102 C103 C108 108.6(6)
C104 C103 Fe1 126.9(5)
C108 C103 Fe1 71.2(4)
C108 C103 C104 122.2(7)
C122 O104 C104 111.1(6)
C103 C104 H104 108.3
O104 C104 C103 109.3(6)
O104 C104 H104 108.3
O104 C104 C105 112.3(6)
C105 C104 C103 110.2(7)
C105 C104 H104 108.3
C104 C105 H10A 109.0
C104 C105 H10B 109.0
C104 C105 C106 112.8(7)
H10A C105 H10B 107.8
C106 C105 H10A 109.0
C106 C105 H10B 109.0
C105 C106 H10C 109.9
C105 C106 H10D 109.9
C105 C106 C107 109.0(6)
H10C C106 H10D 108.3
C107 C106 H10C 109.9
C107 C106 H10D 109.9
C107 O107 C129 115.9(6)
C106 C107 H107 110.8
O107 C107 C106 110.6(6)
O107 C107 H107 110.8
O107 C107 C108 101.9(6)
C108 C107 C106 111.7(7)
C108 C107 H107 110.8
C103 C108 Fe1 68.2(4)
C103 C108 C107 121.5(6)
C103 C108 C109 108.6(7)
C107 C108 Fe1 130.7(5)
C109 C108 Fe1 73.1(4)
C109 C108 C107 129.3(7)
C101 C109 Fe1 77.8(4)
C108 C109 Fe1 67.5(4)
C108 C109 C101 107.2(6)
C108 C109 C110 128.8(7)
C110 C109 Fe1 133.2(5)
C110 C109 C101 121.8(6)
C111 C110 C109 122.5(8)
C111 C110 C115 118.5(8)
C115 C110 C109 118.9(8)
C110 C111 H111 119.5
C110 C111 C112 121.0(9)
C112 C111 H111 119.5
C111 C112 H112 119.9
C113 C112 C111 120.3(10)
C113 C112 H112 119.9
C112 C113 H113 120.3
C112 C113 C114 119.4(8)
C114 C113 H113 120.3
C113 C114 H114 119.9
C113 C114 C115 120.1(9)
C115 C114 H114 119.9
C110 C115 C114 120.7(10)
C110 C115 H115 119.7
C114 C115 H115 119.7
C117 C116 C102 123.2(7)
C117 C116 C121 117.9(8)
C121 C116 C102 118.8(7)
C116 C117 H117 120.1
C118 C117 C116 119.8(9)
C118 C117 H117 120.1
C117 C118 H118 119.1
C117 C118 C119 121.8(10)
C119 C118 H118 119.1
C118 C119 H119 120.5
C120 C119 C118 118.9(10)
C120 C119 H119 120.5
C119 C120 H120 119.9
C119 C120 C121 120.3(9)
C121 C120 H120 119.9
C116 C121 H121 119.4
C120 C121 C116 121.3(9)
C120 C121 H121 119.4
O104 C122 H12A 109.3
O104 C122 H12B 109.3
O104 C122 C123 111.6(7)
H12A C122 H12B 108.0
C123 C122 H12A 109.3
C123 C122 H12B 109.3
C124 C123 C122 124.6(8)
C124 C123 C128 118.3(9)
C128 C123 C122 117.2(9)
C123 C124 H124 119.7
C125 C124 C123 120.7(9)
C125 C124 H124 119.7
C124 C125 H125 119.3
C126 C125 C124 121.4(11)
C126 C125 H125 119.3
C125 C126 H126 121.1
C125 C126 C127 117.9(10)
C127 C126 H126 121.1
C126 C127 H127 119.5
C128 C127 C126 120.9(10)
C128 C127 H127 119.5
C123 C128 H128 119.7
C127 C128 C123 120.6(11)
C127 C128 H128 119.7
O107 C129 H12C 110.9
O107 C129 H12D 110.9
O107 C129 C130 104.4(7)
H12C C129 H12D 108.9
C130 C129 H12C 110.9
C130 C129 H12D 110.9
C131 C130 C129 119.9(9)
C131 C130 C135 118.5(9)
C135 C130 C129 121.2(9)
C130 C131 H131 119.5
C132 C131 C130 121.1(9)
C132 C131 H131 119.5
C131 C132 H132 119.9
C131 C132 C133 120.2(10)
C133 C132 H132 119.9
C132 C133 H133 120.2
C134 C133 C132 119.6(10)
C134 C133 H133 120.2
C133 C134 H134 119.9
C133 C134 C135 120.1(10)
C135 C134 H134 119.9
C130 C135 C134 120.4(9)
C130 C135 H135 119.8
C134 C135 H135 119.8
O136 C136 Fe1 178.4(10)
O137 C137 Fe1 176.0(10)
C139 O138 P1 118.2(5)
C140 C139 O138 116.7(7)
C148 C139 O138 119.1(8)
C148 C139 C140 124.2(7)
C139 C140 H140 120.9
C141 C140 C139 118.3(8)
C141 C140 H140 120.9
C140 C141 H141 119.4
C140 C141 C142 121.1(8)
C142 C141 H141 119.4
C143 C142 C141 120.8(8)
C147 C142 C141 119.5(7)
C147 C142 C143 119.7(8)
C142 C143 H143 119.7
C144 C143 C142 120.5(9)
C144 C143 H143 119.7
C143 C144 H144 119.9
C143 C144 C145 120.2(8)
C145 C144 H144 119.9
C144 C145 H145 119.7
C146 C145 C144 120.7(9)
C146 C145 H145 119.7
C145 C146 H146 119.9
C145 C146 C147 120.1(9)
C147 C146 H146 119.9
C142 C147 C146 118.8(7)
C142 C147 C148 119.8(7)
C146 C147 C148 121.3(7)
C139 C148 C147 116.7(7)
C139 C148 C149 120.2(7)
C147 C148 C149 122.9(7)
C150 C149 C148 122.7(7)
C158 C149 C148 119.5(7)
C158 C149 C150 117.7(7)
C151 C150 C149 122.7(7)
C151 C150 C155 118.1(7)
C155 C150 C149 119.1(7)
C150 C151 H151 119.3
C152 C151 C150 121.4(9)
C152 C151 H151 119.3
C151 C152 H152 119.7
C151 C152 C153 120.6(9)
C153 C152 H152 119.7
C152 C153 H153 120.5
C154 C153 C152 119.0(8)
C154 C153 H153 120.5
C153 C154 H154 118.9
C153 C154 C155 122.3(9)
C155 C154 H154 118.9
C154 C155 C150 118.6(8)
C156 C155 C150 118.8(8)
C156 C155 C154 122.5(8)
C155 C156 H156 119.1
C157 C156 C155 121.9(9)
C157 C156 H156 119.1
C156 C157 H157 120.5
C156 C157 C158 119.1(8)
C158 C157 H157 120.5
C149 C158 C157 123.2(7)
C149 C158 O159 118.6(7)
O159 C158 C157 118.1(7)
C158 O159 P1 119.1(5)
N1 C160 H16A 109.5
N1 C160 H16B 109.5
N1 C160 H16C 109.5
H16A C160 H16B 109.5
H16A C160 H16C 109.5
H16B C160 H16C 109.5
N1 C161 H16D 109.5
N1 C161 H16E 109.5
N1 C161 H16F 109.5
H16D C161 H16E 109.5
H16D C161 H16F 109.5
H16E C161 H16F 109.5
P2 Fe2 C201 102.24(19)
P2 Fe2 C202 135.7(2)
P2 Fe2 C209 93.5(2)
C202 Fe2 C201 37.9(3)
C203 Fe2 P2 160.4(2)
C203 Fe2 C201 63.8(3)
C203 Fe2 C202 38.8(3)
C203 Fe2 C208 40.3(3)
C203 Fe2 C209 67.0(3)
C208 Fe2 P2 122.2(2)
C208 Fe2 C201 63.3(3)
C208 Fe2 C202 65.7(3)
C208 Fe2 C209 39.8(3)
C209 Fe2 C201 37.3(3)
C209 Fe2 C202 65.4(3)
C236 Fe2 P2 88.5(3)
C236 Fe2 C201 105.3(3)
C236 Fe2 C202 87.1(3)
C236 Fe2 C203 108.0(3)
C236 Fe2 C208 148.2(3)
C236 Fe2 C209 142.0(3)
C236 Fe2 C237 93.9(4)
C237 Fe2 P2 88.3(3)
C237 Fe2 C201 158.2(4)
C237 Fe2 C202 136.0(3)
C237 Fe2 C203 100.8(3)
C237 Fe2 C208 94.9(4)
C237 Fe2 C209 124.1(4)
N2 P2 Fe2 121.8(3)
N2 P2 O238 109.3(3)
N2 P2 O259 98.6(3)
O238 P2 Fe2 105.2(2)
O259 P2 Fe2 119.4(2)
O259 P2 O238 100.6(3)
C260 N2 P2 125.5(6)
C261 N2 P2 119.7(5)
C261 N2 C260 113.7(7)
O201 C201 Fe2 132.6(6)
O201 C201 C202 125.1(8)
O201 C201 C209 128.0(7)
C202 C201 Fe2 65.4(4)
C209 C201 Fe2 64.9(4)
C209 C201 C202 106.8(6)
C201 C202 Fe2 76.7(4)
C203 C202 Fe2 66.0(4)
C203 C202 C201 107.8(7)
C203 C202 C216 126.7(7)
C216 C202 Fe2 134.0(6)
C216 C202 C201 123.9(7)
C202 C203 Fe2 75.1(4)
C202 C203 C204 127.4(7)
C202 C203 C208 109.1(6)
C204 C203 Fe2 125.7(5)
C208 C203 Fe2 71.1(4)
C208 C203 C204 123.1(7)
C222 O204 C204 114.3(6)
C203 C204 H204 109.2
O204 C204 C203 106.8(6)
O204 C204 H204 109.2
O204 C204 C205 111.9(6)
C205 C204 C203 110.3(7)
C205 C204 H204 109.2
C204 C205 H20A 109.3
C204 C205 H20B 109.3
C204 C205 C206 111.7(7)
H20A C205 H20B 107.9
C206 C205 H20A 109.3
C206 C205 H20B 109.3
C205 C206 H20C 109.4
C205 C206 H20D 109.4
C205 C206 C207 111.4(6)
H20C C206 H20D 108.0
C207 C206 H20C 109.4
C207 C206 H20D 109.4
C229 O207 C207 113.8(6)
C206 C207 H207 110.2
O207 C207 C206 110.2(7)
O207 C207 H207 110.2
O207 C207 C208 104.9(6)
C208 C207 C206 111.0(7)
C208 C207 H207 110.2
C203 C208 Fe2 68.6(4)
C203 C208 C207 121.6(6)
C203 C208 C209 108.0(7)
C207 C208 Fe2 128.2(5)
C209 C208 Fe2 72.6(4)
C209 C208 C207 130.1(7)
C201 C209 Fe2 77.7(5)
C201 C209 C208 107.3(7)
C201 C209 C210 123.2(7)
C208 C209 Fe2 67.6(4)
C208 C209 C210 128.7(8)
C210 C209 Fe2 128.4(5)
C211 C210 C209 118.6(8)
C215 C210 C209 123.5(8)
C215 C210 C211 117.8(8)
C210 C211 H211 120.2
C212 C211 C210 119.6(9)
C212 C211 H211 120.2
C211 C212 H212 118.8
C213 C212 C211 122.4(9)
C213 C212 H212 118.8
C212 C213 H213 120.4
C212 C213 C214 119.3(9)
C214 C213 H213 120.4
C213 C214 H214 120.2
C213 C214 C215 119.6(11)
C215 C214 H214 120.2
C210 C215 C214 121.3(9)
C210 C215 H215 119.3
C214 C215 H215 119.3
C217 C216 C202 119.0(8)
C221 C216 C202 123.2(7)
C221 C216 C217 117.6(8)
C216 C217 H217 119.3
C218 C217 C216 121.4(9)
C218 C217 H217 119.3
C217 C218 H218 120.0
C217 C218 C219 119.9(9)
C219 C218 H218 120.0
C218 C219 H219 119.9
C220 C219 C218 120.2(9)
C220 C219 H219 119.9
C219 C220 H220 119.7
C219 C220 C221 120.6(9)
C221 C220 H220 119.7
C216 C221 C220 120.2(8)
C216 C221 H221 119.9
C220 C221 H221 119.9
O204 C222 H22A 109.8
O204 C222 H22B 109.8
O204 C222 C223 109.3(7)
H22A C222 H22B 108.3
C223 C222 H22A 109.8
C223 C222 H22B 109.8
C224 C223 C222 122.3(8)
C224 C223 C228 118.6(10)
C228 C223 C222 119.0(9)
C223 C224 H224 118.9
C223 C224 C225 122.2(9)
C225 C224 H224 118.9
C224 C225 H225 120.4
C226 C225 C224 119.3(12)
C226 C225 H225 120.4
C225 C226 H226 120.3
C227 C226 C225 119.3(12)
C227 C226 H226 120.3
C226 C227 H227 119.1
C226 C227 C228 121.7(11)
C228 C227 H227 119.1
C223 C228 H228 120.6
C227 C228 C223 118.8(12)
C227 C228 H228 120.6
O207 C229 H22C 110.0
O207 C229 H22D 110.0
O207 C229 C230 108.2(7)
H22C C229 H22D 108.4
C230 C229 H22C 110.0
C230 C229 H22D 110.0
C231 C230 C229 119.4(8)
C235 C230 C229 121.4(8)
C235 C230 C231 119.2(9)
C230 C231 H231 119.8
C232 C231 C230 120.4(9)
C232 C231 H231 119.8
C231 C232 H232 119.5
C231 C232 C233 121.0(9)
C233 C232 H232 119.5
C232 C233 H233 120.8
C234 C233 C232 118.5(9)
C234 C233 H233 120.8
C233 C234 H234 119.8
C233 C234 C235 120.5(9)
C235 C234 H234 119.8
C230 C235 C234 120.4(9)
C230 C235 H235 119.8
C234 C235 H235 119.8
O236 C236 Fe2 179.9(9)
O237 C237 Fe2 177.5(8)
C239 O238 P2 117.7(5)
O238 C239 C240 118.8(7)
C248 C239 O238 118.9(7)
C248 C239 C240 122.3(7)
C239 C240 H240 120.1
C241 C240 C239 119.9(8)
C241 C240 H240 120.1
C240 C241 H241 119.6
C240 C241 C242 120.8(9)
C242 C241 H241 119.6
C241 C242 C247 119.3(8)
C243 C242 C241 120.6(9)
C243 C242 C247 120.0(9)
C242 C243 H243 119.7
C244 C243 C242 120.5(10)
C244 C243 H243 119.7
C243 C244 H244 119.6
C243 C244 C245 120.8(9)
C245 C244 H244 119.6
C244 C245 H245 120.1
C246 C245 C244 119.7(9)
C246 C245 H245 120.1
C245 C246 H246 119.1
C245 C246 C247 121.8(9)
C247 C246 H246 119.1
C242 C247 C248 119.2(7)
C246 C247 C242 117.0(7)
C246 C247 C248 123.8(8)
C239 C248 C247 118.4(7)
C239 C248 C249 119.7(7)
C247 C248 C249 121.6(7)
C250 C249 C248 123.5(7)
C258 C249 C248 119.2(7)
C258 C249 C250 117.3(8)
C251 C250 C249 121.7(8)
C255 C250 C249 120.4(7)
C255 C250 C251 117.9(7)
C250 C251 H251 119.6
C252 C251 C250 120.8(9)
C252 C251 H251 119.6
C251 C252 H252 119.6
C251 C252 C253 120.8(8)
C253 C252 H252 119.6
C252 C253 H253 120.3
C254 C253 C252 119.4(8)
C254 C253 H253 120.3
C253 C254 H254 119.4
C253 C254 C255 121.1(9)
C255 C254 H254 119.4
C250 C255 C254 119.9(8)
C250 C255 C256 118.7(8)
C254 C255 C256 121.4(9)
C255 C256 H256 119.8
C257 C256 C255 120.5(8)
C257 C256 H256 119.8
C256 C257 H257 120.1
C256 C257 C258 119.8(8)
C258 C257 H257 120.1
C249 C258 C257 122.9(8)
C249 C258 O259 119.7(7)
C257 C258 O259 117.4(7)
C258 O259 P2 120.0(5)
N2 C260 H26A 109.5
N2 C260 H26B 109.5
N2 C260 H26C 109.5
H26A C260 H26B 109.5
H26A C260 H26C 109.5
H26B C260 H26C 109.5
N2 C261 H26D 109.5
N2 C261 H26E 109.5
N2 C261 H26F 109.5
H26D C261 H26E 109.5
H26D C261 H26F 109.5
H26E C261 H26F 109.5

loop_
_geom_bond_atom_site_label_1
_geom_bond_atom_site_label_2
_geom_bond_distance
Fe1 P1 2.154(2)
Fe1 C101 2.362(7)
Fe1 C102 2.168(7)
Fe1 C103 2.055(7)
Fe1 C108 2.096(7)
Fe1 C109 2.170(7)
Fe1 C136 1.742(11)
Fe1 C137 1.772(8)
P1 N1 1.623(7)
P1 O138 1.628(6)
P1 O159 1.647(6)
N1 C160 1.465(10)
N1 C161 1.469(11)
O101 C101 1.245(9)
C101 C102 1.466(10)
C101 C109 1.495(11)
C102 C103 1.425(10)
C102 C116 1.466(11)
C103 C104 1.515(9)
C103 C108 1.440(11)
O104 C104 1.445(9)
O104 C122 1.426(9)
C104 H104 1.0000
C104 C105 1.500(11)
C105 H10A 0.9900
C105 H10B 0.9900
C105 C106 1.523(12)
C106 H10C 0.9900
C106 H10D 0.9900
C106 C107 1.532(10)
O107 C107 1.434(10)
O107 C129 1.445(10)
C107 H107 1.0000
C107 C108 1.502(10)
C108 C109 1.441(9)
C109 C110 1.490(10)
C110 C111 1.383(14)
C110 C115 1.387(12)
C111 H111 0.9500
C111 C112 1.393(12)
C112 H112 0.9500
C112 C113 1.381(15)
C113 H113 0.9500
C113 C114 1.384(17)
C114 H114 0.9500
C114 C115 1.400(12)
C115 H115 0.9500
C116 C117 1.406(12)
C116 C121 1.409(11)
C117 H117 0.9500
C117 C118 1.377(14)
C118 H118 0.9500
C118 C119 1.391(16)
C119 H119 0.9500
C119 C120 1.380(17)
C120 H120 0.9500
C120 C121 1.380(14)
C121 H121 0.9500
C122 H12A 0.9900
C122 H12B 0.9900
C122 C123 1.504(13)
C123 C124 1.378(14)
C123 C128 1.380(12)
C124 H124 0.9500
C124 C125 1.373(17)
C125 H125 0.9500
C125 C126 1.370(14)
C126 H126 0.9500
C126 C127 1.386(16)
C127 H127 0.9500
C127 C128 1.373(17)
C128 H128 0.9500
C129 H12C 0.9900
C129 H12D 0.9900
C129 C130 1.496(13)
C130 C131 1.380(13)
C130 C135 1.397(14)
C131 H131 0.9500
C131 C132 1.379(16)
C132 H132 0.9500
C132 C133 1.394(16)
C133 H133 0.9500
C133 C134 1.368(16)
C134 H134 0.9500
C134 C135 1.398(15)
C135 H135 0.9500
O136 C136 1.163(14)
O137 C137 1.139(11)
O138 C139 1.412(9)
C139 C140 1.394(13)
C139 C148 1.375(11)
C140 H140 0.9500
C140 C141 1.373(12)
C141 H141 0.9500
C141 C142 1.414(12)
C142 C143 1.413(11)
C142 C147 1.405(11)
C143 H143 0.9500
C143 C144 1.369(14)
C144 H144 0.9500
C144 C145 1.400(14)
C145 H145 0.9500
C145 C146 1.378(11)
C146 H146 0.9500
C146 C147 1.421(11)
C147 C148 1.445(9)
C148 C149 1.487(11)
C149 C150 1.442(11)
C149 C158 1.371(11)
C150 C151 1.417(11)
C150 C155 1.436(11)
C151 H151 0.9500
C151 C152 1.364(13)
C152 H152 0.9500
C152 C153 1.428(15)
C153 H153 0.9500
C153 C154 1.359(14)
C154 H154 0.9500
C154 C155 1.412(12)
C155 C156 1.405(13)
C156 H156 0.9500
C156 C157 1.353(12)
C157 H157 0.9500
C157 C158 1.404(12)
C158 O159 1.401(9)
C160 H16A 0.9800
C160 H16B 0.9800
C160 H16C 0.9800
C161 H16D 0.9800
C161 H16E 0.9800
C161 H16F 0.9800
Fe2 P2 2.152(2)
Fe2 C201 2.348(7)
Fe2 C202 2.193(7)
Fe2 C203 2.074(7)
Fe2 C208 2.108(7)
Fe2 C209 2.176(8)
Fe2 C236 1.773(12)
Fe2 C237 1.786(8)
P2 N2 1.628(7)
P2 O238 1.643(6)
P2 O259 1.632(6)
N2 C260 1.468(10)
N2 C261 1.463(12)
O201 C201 1.263(9)
C201 C202 1.483(10)
C201 C209 1.457(12)
C202 C203 1.422(11)
C202 C216 1.462(12)
C203 C204 1.516(9)
C203 C208 1.441(11)
O204 C204 1.442(9)
O204 C222 1.419(9)
C204 H204 1.0000
C204 C205 1.511(12)
C205 H20A 0.9900
C205 H20B 0.9900
C205 C206 1.524(12)
C206 H20C 0.9900
C206 H20D 0.9900
C206 C207 1.534(10)
O207 C207 1.438(10)
O207 C229 1.415(11)
C207 H207 1.0000
C207 C208 1.507(11)
C208 C209 1.459(10)
C209 C210 1.484(11)
C210 C211 1.404(11)
C210 C215 1.392(14)
C211 H211 0.9500
C211 C212 1.396(11)
C212 H212 0.9500
C212 C213 1.351(16)
C213 H213 0.9500
C213 C214 1.388(17)
C214 H214 0.9500
C214 C215 1.405(13)
C215 H215 0.9500
C216 C217 1.412(11)
C216 C221 1.396(12)
C217 H217 0.9500
C217 C218 1.377(14)
C218 H218 0.9500
C218 C219 1.385(16)
C219 H219 0.9500
C219 C220 1.364(15)
C220 H220 0.9500
C220 C221 1.407(13)
C221 H221 0.9500
C222 H22A 0.9900
C222 H22B 0.9900
C222 C223 1.509(13)
C223 C224 1.373(14)
C223 C228 1.396(12)
C224 H224 0.9500
C224 C225 1.383(15)
C225 H225 0.9500
C225 C226 1.376(17)
C226 H226 0.9500
C226 C227 1.37(2)
C227 H227 0.9500
C227 C228 1.39(2)
C228 H228 0.9500
C229 H22C 0.9900
C229 H22D 0.9900
C229 C230 1.514(12)
C230 C231 1.389(13)
C230 C235 1.372(13)
C231 H231 0.9500
C231 C232 1.370(14)
C232 H232 0.9500
C232 C233 1.389(14)
C233 H233 0.9500
C233 C234 1.383(15)
C234 H234 0.9500
C234 C235 1.394(14)
C235 H235 0.9500
O236 C236 1.150(13)
O237 C237 1.136(10)
O238 C239 1.384(9)
C239 C240 1.408(12)
C239 C248 1.371(11)
C240 H240 0.9500
C240 C241 1.357(13)
C241 H241 0.9500
C241 C242 1.413(13)
C242 C243 1.411(12)
C242 C247 1.425(12)
C243 H243 0.9500
C243 C244 1.342(16)
C244 H244 0.9500
C244 C245 1.415(15)
C245 H245 0.9500
C245 C246 1.355(12)
C246 H246 0.9500
C246 C247 1.420(12)
C247 C248 1.431(11)
C248 C249 1.482(11)
C249 C250 1.445(11)
C249 C258 1.377(11)
C250 C251 1.421(11)
C250 C255 1.412(12)
C251 H251 0.9500
C251 C252 1.376(11)
C252 H252 0.9500
C252 C253 1.406(14)
C253 H253 0.9500
C253 C254 1.367(14)
C254 H254 0.9500
C254 C255 1.412(12)
C255 C256 1.421(13)
C256 H256 0.9500
C256 C257 1.380(13)
C257 H257 0.9500
C257 C258 1.393(12)
C258 O259 1.398(10)
C260 H26A 0.9800
C260 H26B 0.9800
C260 H26C 0.9800
C261 H26D 0.9800
C261 H26E 0.9800
C261 H26F 0.9800

loop_
_geom_torsion_atom_site_label_1
_geom_torsion_atom_site_label_2
_geom_torsion_atom_site_label_3
_geom_torsion_atom_site_label_4
_geom_torsion
Fe1 P1 N1 C160 160.7(7)
Fe1 P1 N1 C161 -36.5(8)
Fe1 P1 O138 C139 66.9(6)
Fe1 P1 O159 C158 -171.2(5)
Fe1 C101 C102 C103 59.4(5)
Fe1 C101 C102 C116 -134.7(8)
Fe1 C101 C109 C108 -61.5(5)
Fe1 C101 C109 C110 133.7(8)
Fe1 C102 C103 C104 -125.3(8)
Fe1 C102 C103 C108 63.6(5)
Fe1 C102 C116 C117 49.7(11)
Fe1 C102 C116 C121 -134.9(7)
Fe1 C103 C104 O104 -16.9(9)
Fe1 C103 C104 C105 107.0(7)
Fe1 C103 C108 C107 -125.3(6)
Fe1 C103 C108 C109 62.2(5)
Fe1 C108 C109 C101 68.5(5)
Fe1 C108 C109 C110 -128.2(8)
Fe1 C109 C110 C111 -111.4(9)
Fe1 C109 C110 C115 72.5(10)
P1 O138 C139 C140 -105.2(8)
P1 O138 C139 C148 75.2(8)
N1 P1 O138 C139 -158.2(6)
N1 P1 O159 C158 56.5(6)
O101 C101 C102 Fe1 127.0(8)
O101 C101 C102 C103 -173.6(8)
O101 C101 C102 C116 -7.7(13)
O101 C101 C109 Fe1 -127.0(8)
O101 C101 C109 C108 171.5(8)
O101 C101 C109 C110 6.7(13)
C101 C102 C103 Fe1 -67.3(5)
C101 C102 C103 C104 167.4(7)
C101 C102 C103 C108 -3.7(8)
C101 C102 C116 C117 156.1(8)
C101 C102 C116 C121 -28.5(12)
C101 C109 C110 C111 144.5(8)
C101 C109 C110 C115 -31.6(11)
C102 C101 C109 Fe1 50.3(5)
C102 C101 C109 C108 -11.2(8)
C102 C101 C109 C110 -176.0(7)
C102 C103 C104 O104 83.2(9)
C102 C103 C104 C105 -152.9(8)
C102 C103 C108 Fe1 -65.8(5)
C102 C103 C108 C107 168.9(6)
C102 C103 C108 C109 -3.6(8)
C102 C116 C117 C118 176.9(9)
C102 C116 C121 C120 -175.5(8)
C103 C102 C116 C117 -40.6(13)
C103 C102 C116 C121 134.8(8)
C103 C104 C105 C106 -48.8(8)
C103 C108 C109 Fe1 -59.2(5)
C103 C108 C109 C101 9.3(8)
C103 C108 C109 C110 172.7(7)
O104 C104 C105 C106 73.3(8)
O104 C122 C123 C124 -28.4(14)
O104 C122 C123 C128 152.1(9)
C104 C103 C108 Fe1 122.4(7)
C104 C103 C108 C107 -2.9(11)
C104 C103 C108 C109 -175.4(6)
C104 O104 C122 C123 166.2(7)
C104 C105 C106 C107 66.8(9)
C105 C106 C107 O107 64.2(9)
C105 C106 C107 C108 -48.6(9)
C106 C107 C108 Fe1 -68.2(9)
C106 C107 C108 C103 19.1(10)
C106 C107 C108 C109 -170.1(7)
O107 C107 C108 Fe1 173.7(5)
O107 C107 C108 C103 -99.0(7)
O107 C107 C108 C109 71.7(9)
O107 C129 C130 C131 81.4(11)
O107 C129 C130 C135 -90.7(11)
C107 O107 C129 C130 176.5(7)
C107 C108 C109 Fe1 129.1(8)
C107 C108 C109 C101 -162.4(7)
C107 C108 C109 C110 1.0(13)
C108 C103 C104 O104 -106.8(8)
C108 C103 C104 C105 17.1(10)
C108 C109 C110 C111 -16.7(13)
C108 C109 C110 C115 167.2(7)
C109 C101 C102 Fe1 -50.2(5)
C109 C101 C102 C103 9.2(8)
C109 C101 C102 C116 175.1(7)
C109 C110 C111 C112 -175.3(8)
C109 C110 C115 C114 175.3(8)
C110 C111 C112 C113 0.5(15)
C111 C110 C115 C114 -1.0(13)
C111 C112 C113 C114 -1.6(15)
C112 C113 C114 C115 1.5(15)
C113 C114 C115 C110 -0.2(14)
C115 C110 C111 C112 0.8(13)
C116 C102 C103 Fe1 127.4(8)
C116 C102 C103 C104 2.1(13)
C116 C102 C103 C108 -168.9(7)
C116 C117 C118 C119 -1.8(17)
C117 C116 C121 C120 0.2(13)
C117 C118 C119 C120 0.3(18)
C118 C119 C120 C121 1.4(17)
C119 C120 C121 C116 -1.7(15)
C121 C116 C117 C118 1.5(14)
C122 O104 C104 C103 -169.5(7)
C122 O104 C104 C105 67.8(8)
C122 C123 C124 C125 -175.8(12)
C122 C123 C128 C127 173.8(12)
C123 C124 C125 C126 1(2)
C124 C123 C128 C127 -5.7(18)
C124 C125 C126 C127 -3(2)
C125 C126 C127 C128 1(2)
C126 C127 C128 C123 3(2)
C128 C123 C124 C125 3.7(19)
C129 O107 C107 C106 71.3(9)
C129 O107 C107 C108 -169.8(6)
C129 C130 C131 C132 -171.3(10)
C129 C130 C135 C134 173.1(10)
C130 C131 C132 C133 -0.7(18)
C131 C130 C135 C134 0.8(17)
C131 C132 C133 C134 -1.5(19)
C132 C133 C134 C135 3(2)
C133 C134 C135 C130 -3(2)
C135 C130 C131 C132 1.0(16)
O138 P1 N1 C160 27.2(9)
O138 P1 N1 C161 -170.1(7)
O138 P1 O159 C158 -46.4(6)
O138 C139 C140 C141 177.7(7)
O138 C139 C148 C147 -174.2(6)
O138 C139 C148 C149 1.2(11)
C139 C140 C141 C142 -2.7(12)
C139 C148 C149 C150 124.4(8)
C139 C148 C149 C158 -53.0(10)
C140 C139 C148 C147 6.1(12)
C140 C139 C148 C149 -178.4(7)
C140 C141 C142 C143 -175.4(8)
C140 C141 C142 C147 4.3(12)
C141 C142 C143 C144 178.2(8)
C141 C142 C147 C146 -177.8(7)
C141 C142 C147 C148 -0.7(11)
C142 C143 C144 C145 0.3(13)
C142 C147 C148 C139 -4.3(11)
C142 C147 C148 C149 -179.6(7)
C143 C142 C147 C146 1.8(11)
C143 C142 C147 C148 179.0(7)
C143 C144 C145 C146 0.5(13)
C144 C145 C146 C147 -0.1(13)
C145 C146 C147 C142 -1.1(12)
C145 C146 C147 C148 -178.2(7)
C146 C147 C148 C139 172.8(7)
C146 C147 C148 C149 -2.5(11)
C147 C142 C143 C144 -1.4(12)
C147 C148 C149 C150 -60.4(10)
C147 C148 C149 C158 122.2(8)
C148 C139 C140 C141 -2.7(13)
C148 C149 C150 C151 -5.8(11)
C148 C149 C150 C155 177.7(7)
C148 C149 C158 C157 -176.5(7)
C148 C149 C158 O159 0.8(10)
C149 C150 C151 C152 -177.0(7)
C149 C150 C155 C154 178.3(7)
C149 C150 C155 C156 1.4(11)
C149 C158 O159 P1 75.6(8)
C150 C149 C158 C157 5.9(11)
C150 C149 C158 O159 -176.7(6)
C150 C151 C152 C153 -1.5(12)
C150 C155 C156 C157 1.4(13)
C151 C150 C155 C154 1.6(11)
C151 C150 C155 C156 -175.3(7)
C151 C152 C153 C154 2.3(13)
C152 C153 C154 C155 -1.1(14)
C153 C154 C155 C150 -0.8(13)
C153 C154 C155 C156 176.0(9)
C154 C155 C156 C157 -175.4(9)
C155 C150 C151 C152 -0.5(11)
C155 C156 C157 C158 -0.6(13)
C156 C157 C158 C149 -3.3(12)
C156 C157 C158 O159 179.4(7)
C157 C158 O159 P1 -107.0(7)
C158 C149 C150 C151 171.6(7)
C158 C149 C150 C155 -4.9(10)
O159 P1 N1 C160 -77.1(9)
O159 P1 N1 C161 85.6(7)
O159 P1 O138 C139 -46.5(6)
Fe2 P2 N2 C260 158.0(7)
Fe2 P2 N2 C261 -35.1(8)
Fe2 P2 O238 C239 -171.1(5)
Fe2 P2 O259 C258 68.4(6)
Fe2 C201 C202 C203 59.1(5)
Fe2 C201 C202 C216 -134.5(8)
Fe2 C201 C209 C208 -61.6(5)
Fe2 C201 C209 C210 128.1(8)
Fe2 C202 C203 C204 -123.8(8)
Fe2 C202 C203 C208 63.5(5)
Fe2 C202 C216 C217 -138.8(8)
Fe2 C202 C216 C221 45.8(12)
Fe2 C203 C204 O204 -15.1(9)
Fe2 C203 C204 C205 106.8(7)
Fe2 C203 C208 C207 -122.6(6)
Fe2 C203 C208 C209 62.3(5)
Fe2 C208 C209 C201 68.3(5)
Fe2 C208 C209 C210 -122.0(8)
Fe2 C209 C210 C211 74.9(9)
Fe2 C209 C210 C215 -108.0(9)
P2 O238 C239 C240 -102.5(7)
P2 O238 C239 C248 78.0(8)
N2 P2 O238 C239 56.6(6)
N2 P2 O259 C258 -157.4(6)
O201 C201 C202 Fe2 126.0(8)
O201 C201 C202 C203 -175.0(8)
O201 C201 C202 C216 -8.6(13)
O201 C201 C209 Fe2 -125.6(9)
O201 C201 C209 C208 172.8(8)
O201 C201 C209 C210 2.5(13)
C201 C202 C203 Fe2 -66.0(5)
C201 C202 C203 C204 170.2(7)
C201 C202 C203 C208 -2.5(8)
C201 C202 C216 C217 -33.4(13)
C201 C202 C216 C221 151.2(8)
C201 C209 C210 C211 -26.2(11)
C201 C209 C210 C215 150.8(8)
C202 C201 C209 Fe2 51.5(5)
C202 C201 C209 C208 -10.0(8)
C202 C201 C209 C210 179.6(7)
C202 C203 C204 O204 83.6(9)
C202 C203 C204 C205 -154.5(8)
C202 C203 C208 Fe2 -66.1(5)
C202 C203 C208 C207 171.4(6)
C202 C203 C208 C209 -3.8(8)
C202 C216 C217 C218 -176.7(10)
C202 C216 C221 C220 178.1(8)
C203 C202 C216 C217 130.3(9)
C203 C202 C216 C221 -45.1(13)
C203 C204 C205 C206 -47.9(8)
C203 C208 C209 Fe2 -59.7(5)
C203 C208 C209 C201 8.6(8)
C203 C208 C209 C210 178.3(7)
O204 C204 C205 C206 70.9(8)
O204 C222 C223 C224 -3.9(13)
O204 C222 C223 C228 175.7(9)
C204 C203 C208 Fe2 120.9(7)
C204 C203 C208 C207 -1.7(11)
C204 C203 C208 C209 -176.8(6)
C204 O204 C222 C223 172.1(7)
C204 C205 C206 C207 65.8(9)
C205 C206 C207 O207 68.8(9)
C205 C206 C207 C208 -47.0(9)
C206 C207 C208 Fe2 -70.0(8)
C206 C207 C208 C203 16.4(9)
C206 C207 C208 C209 -169.6(7)
O207 C207 C208 Fe2 170.9(5)
O207 C207 C208 C203 -102.6(7)
O207 C207 C208 C209 71.3(9)
O207 C229 C230 C231 87.4(10)
O207 C229 C230 C235 -91.6(10)
C207 O207 C229 C230 -173.9(7)
C207 C208 C209 Fe2 125.7(8)
C207 C208 C209 C201 -166.0(7)
C207 C208 C209 C210 3.7(13)
C208 C203 C204 O204 -104.7(8)
C208 C203 C204 C205 17.2(10)
C208 C209 C210 C211 165.6(7)
C208 C209 C210 C215 -17.4(12)
C209 C201 C202 Fe2 -51.3(5)
C209 C201 C202 C203 7.8(9)
C209 C201 C202 C216 174.2(7)
C209 C210 C211 C212 179.2(7)
C209 C210 C215 C214 -178.9(8)
C210 C211 C212 C213 -1.0(14)
C211 C210 C215 C214 -1.8(13)
C211 C212 C213 C214 -0.4(16)
C212 C213 C214 C215 0.6(16)
C213 C214 C215 C210 0.5(15)
C215 C210 C211 C212 2.0(12)
C216 C202 C203 Fe2 128.1(8)
C216 C202 C203 C204 4.3(13)
C216 C202 C203 C208 -168.4(7)
C216 C217 C218 C219 0.2(18)
C217 C216 C221 C220 2.7(14)
C217 C218 C219 C220 -1.1(19)
C218 C219 C220 C221 2.8(17)
C219 C220 C221 C216 -3.6(15)
C221 C216 C217 C218 -1.1(15)
C222 O204 C204 C203 -167.5(7)
C222 O204 C204 C205 71.7(8)
C222 C223 C224 C225 178.9(10)
C222 C223 C228 C227 -179.9(11)
C223 C224 C225 C226 1.4(19)
C224 C223 C228 C227 -0.2(17)
C224 C225 C226 C227 -1(2)
C225 C226 C227 C228 0(2)
C226 C227 C228 C223 1(2)
C228 C223 C224 C225 -0.8(17)
C229 O207 C207 C206 74.4(8)
C229 O207 C207 C208 -166.1(7)
C229 C230 C231 C232 -177.0(9)
C229 C230 C235 C234 178.3(9)
C230 C231 C232 C233 -1.2(15)
C231 C230 C235 C234 -0.7(14)
C231 C232 C233 C234 -0.8(16)
C232 C233 C234 C235 2.1(16)
C233 C234 C235 C230 -1.4(16)
C235 C230 C231 C232 2.0(14)
O238 P2 N2 C260 -79.1(8)
O238 P2 N2 C261 87.8(7)
O238 P2 O259 C258 -45.9(6)
O238 C239 C240 C241 -179.8(7)
O238 C239 C248 C247 -177.2(6)
O238 C239 C248 C249 -2.4(10)
C239 C240 C241 C242 -1.4(13)
C239 C248 C249 C250 127.3(8)
C239 C248 C249 C258 -53.8(10)
C240 C239 C248 C247 3.3(11)
C240 C239 C248 C249 178.1(7)
C240 C241 C242 C243 -177.8(9)
C240 C241 C242 C247 -0.2(13)
C241 C242 C243 C244 177.0(9)
C241 C242 C247 C246 -174.7(7)
C241 C242 C247 C248 3.3(11)
C242 C243 C244 C245 -2.9(16)
C242 C247 C248 C239 -4.7(11)
C242 C247 C248 C249 -179.4(7)
C243 C242 C247 C246 2.9(11)
C243 C242 C247 C248 -179.1(8)
C243 C244 C245 C246 4.0(15)
C244 C245 C246 C247 -1.5(13)
C245 C246 C247 C242 -1.9(11)
C245 C246 C247 C248 -179.8(7)
C246 C247 C248 C239 173.1(7)
C246 C247 C248 C249 -1.6(11)
C247 C242 C243 C244 -0.6(14)
C247 C248 C249 C250 -58.1(10)
C247 C248 C249 C258 120.8(8)
C248 C239 C240 C241 -0.2(12)
C248 C249 C250 C251 -10.8(11)
C248 C249 C250 C255 172.0(7)
C248 C249 C258 C257 -171.1(7)
C248 C249 C258 O259 5.8(11)
C249 C250 C251 C252 -179.5(7)
C249 C250 C255 C254 -178.8(7)
C249 C250 C255 C256 0.9(11)
C249 C258 O259 P2 71.1(8)
C250 C249 C258 C257 7.9(11)
C250 C249 C258 O259 -175.2(6)
C250 C251 C252 C253 -0.1(12)
C250 C255 C256 C257 4.6(12)
C251 C250 C255 C254 3.9(11)
C251 C250 C255 C256 -176.4(7)
C251 C252 C253 C254 1.0(12)
C252 C253 C254 C255 0.7(12)
C253 C254 C255 C250 -3.2(12)
C253 C254 C255 C256 177.1(8)
C254 C255 C256 C257 -175.7(8)
C255 C250 C251 C252 -2.3(11)
C255 C256 C257 C258 -3.9(12)
C256 C257 C258 C249 -2.6(12)
C256 C257 C258 O259 -179.5(7)
C257 C258 O259 P2 -111.9(7)
C258 C249 C250 C251 170.2(7)
C258 C249 C250 C255 -6.9(10)
O259 P2 N2 C260 25.3(8)
O259 P2 N2 C261 -167.8(7)
O259 P2 O238 C239 -46.4(6)
